data_4323581
loop_
_publ_author_name
'Wen-Yann Yeh'
'Charlotte L. Stern'
'Duward F. Shriver'

_publ_contact_author
;
D.F. Shriver
Department of Chemistry
Northwestern University
Evanston, IL 60208-3113, USA
;
_publ_contact_author_email ' Shriver@chem.nwu.edu '
_publ_contact_author_fax ' 847-491-7713 '
_publ_contact_author_phone ' 847-491-5655'
_publ_section_title
;
 Reactions of Triosmium Carbonyl Clusters with Thionylaniline. Crystal
 Structures of Os~3~(CO)~9~(\m~3~-NPh)(\m~3~-S),
 Os~3~(CO)~9~(\m~3~,\h^2^-(PhN)~2~SO)(\m~3~-S), and
 Os~3~(CO)~8~(NCMe)(\m~3~-NPh)(\m~3~-S).
;
_journal_name_full 'Inorganic Chemistry'
_journal_page_first 4408
_journal_page_last 4414
_journal_paper_doi 10.1021/ic961153j
_journal_volume 36
_journal_year 1997
_chemical_formula_moiety 'C15 H5 N O9 Os3 S '
_chemical_formula_sum 'C15 H5 N O9 Os3 S'
_chemical_formula_weight 945.87
_space_group_IT_number 15
_symmetry_cell_setting monoclinic
_symmetry_Int_Tables_number 15
_symmetry_space_group_name_Hall '-C 2yc'
_symmetry_space_group_name_H-M 'C 1 2/c 1'
_audit_creation_date 'Wed Jul 16 10:10:50 1997'
_audit_creation_method 'from TEXRAY.INF file'
_cell_angle_alpha 90
_cell_angle_beta 102.08(2)
_cell_angle_gamma 90
_cell_formula_units_Z 8
_cell_length_a 16.603(7)
_cell_length_b 8.679(4)
_cell_length_c 29.009(6)
_cell_measurement_reflns_used 25
_cell_measurement_temperature 153.2
_cell_measurement_theta_max 23.2
_cell_measurement_theta_min 20.2
_cell_volume 4088(3)
_computing_cell_refinement 'MSC/AFC Diffractometer Control'
_computing_data_collection 'MSC/AFC Diffractometer Control'
_computing_data_reduction teXsan
_computing_publication_material teXsan
_computing_structure_refinement teXsan
_computing_structure_solution SHELXS86
_diffrn_ambient_temperature 153.2
_diffrn_measurement_device CAD4
_diffrn_measurement_method 'omega/theta scans'
_diffrn_orient_matrix_UB_11 0.02020
_diffrn_orient_matrix_UB_12 -0.06610
_diffrn_orient_matrix_UB_13 -0.02350
_diffrn_orient_matrix_UB_21 -0.02610
_diffrn_orient_matrix_UB_22 -0.09210
_diffrn_orient_matrix_UB_23 0.01150
_diffrn_orient_matrix_UB_31 -0.05200
_diffrn_orient_matrix_UB_32 0.02070
_diffrn_orient_matrix_UB_33 -0.02360
_diffrn_radiation_monochromator graphite
_diffrn_radiation_source 'X-ray tube'
_diffrn_radiation_type MoKalpha
_diffrn_radiation_wavelength 0.7107
_diffrn_reflns_av_R_equivalents 8.01
_diffrn_reflns_limit_h_max 0
_diffrn_reflns_limit_h_min -19
_diffrn_reflns_limit_k_max 10
_diffrn_reflns_limit_k_min 0
_diffrn_reflns_limit_l_max 34
_diffrn_reflns_limit_l_min -33
_diffrn_reflns_number 4004
_diffrn_reflns_theta_max 24.97
_diffrn_standards_decay_% 0.00
_diffrn_standards_interval_count 90
_diffrn_standards_number 3
_exptl_absorpt_coefficient_mu 18.742
_exptl_absorpt_correction_T_max 1.000
_exptl_absorpt_correction_T_min 0.505
_exptl_absorpt_correction_type refdelf
_exptl_absorpt_process_details Walker&Stuart_DIFABS
_exptl_crystal_colour orange
_exptl_crystal_density_diffrn 3.074
_exptl_crystal_description platy
_exptl_crystal_F_000 3344.00
_exptl_crystal_size_max 0.190
_exptl_crystal_size_mid 0.190
_exptl_crystal_size_min 0.150
_refine_diff_density_max 2.29
_refine_diff_density_min -1.72
_refine_ls_extinction_coef 0.37327
_refine_ls_extinction_method Zachariasen_type_2_Gaussian_isotropic
_refine_ls_goodness_of_fit_obs 2.047
_refine_ls_hydrogen_treatment noref
_refine_ls_matrix_type full
_refine_ls_number_parameters 263
_refine_ls_number_reflns 2749
_refine_ls_number_restraints 0
_refine_ls_R_factor_obs 0.0356
_refine_ls_shift/esd_max 0.0550
_refine_ls_structure_factor_coef F
_refine_ls_weighting_scheme sigma
_refine_ls_wR_factor_obs 0.0390
_reflns_number_observed 2749
_reflns_number_total 3873
_reflns_observed_criterion 3.00
_cod_data_source_file ic961153j_1.cif
_cod_data_source_block compound1
_cod_original_cell_volume 4087(2)
_cod_original_sg_symbol_H-M 'C 2/c '
_cod_original_formula_sum 'C15 H5 N O9 Os3 S '
_cod_database_code 4323581

loop_
_symmetry_equiv_pos_as_xyz
'   +x,   +y,   +z'
'1/2+x,1/2+y,   +z'
'   -x,   +y,1/2-z'
1/2-x,1/2+y,1/2-z
'   -x,   -y,   -z'
'1/2-x,1/2-y,   -z'
'   +x,   -y,1/2+z'
1/2+x,1/2-y,1/2+z

loop_
_atom_site_aniso_label
_atom_site_aniso_U_11
_atom_site_aniso_U_22
_atom_site_aniso_U_33
_atom_site_aniso_U_12
_atom_site_aniso_U_13
_atom_site_aniso_U_23
Os(1) 0.0151(3) 0.0109(3) 0.0207(3) -0.0001(2) 0.0008(2) -0.0006(2)
Os(2) 0.0146(3) 0.0090(3) 0.0248(3) -0.0019(2) -0.0001(2) 0.0009(3)
Os(3) 0.0173(3) 0.0077(3) 0.0222(3) 0.0014(2) 0.0004(2) 0.0011(2)
S 0.019(2) 0.011(2) 0.018(2) 0.000(1) 0.001(2) -0.002(2)
O(1) 0.028(6) 0.031(7) 0.039(7) 0.002(6) 0.000(6) 0.003(6)
O(2) 0.07(1) 0.08(1) 0.041(8) 0.007(9) 0.016(8) -0.022(8)
O(3) 0.053(8) 0.034(8) 0.054(9) -0.018(7) 0.016(7) -0.001(6)
O(4) 0.063(9) 0.016(7) 0.048(8) -0.001(6) -0.009(7) -0.016(6)
O(5) 0.032(7) 0.032(7) 0.052(8) -0.002(6) -0.005(6) 0.020(6)
O(6) 0.009(6) 0.025(6) 0.073(9) 0.007(5) -0.021(6) 0.000(6)
O(7) 0.054(8) 0.037(8) 0.035(7) 0.018(6) 0.018(6) 0.002(6)
O(8) 0.026(7) 0.040(8) 0.050(8) 0.021(6) -0.004(6) 0.017(6)
O(9) 0.030(7) 0.022(7) 0.055(8) -0.009(6) -0.009(6) 0.000(6)
N 0.013(6) 0.011(6) 0.034(8) 0.000(5) 0.010(6) 0.001(6)
C(1) 0.027(9) 0.010(8) 0.031(9) -0.002(7) 0.007(7) 0.004(7)
C(2) 0.020(9) 0.04(1) 0.04(1) 0.007(8) -0.008(8) -0.009(9)
C(3) 0.021(8) 0.020(9) 0.023(9) 0.012(7) -0.001(7) 0.005(7)
C(4) 0.05(1) 0.018(9) 0.018(9) 0.005(8) 0.002(8) 0.014(8)
C(5) 0.04(1) 0.023(9) 0.034(10) 0.005(8) 0.011(8) 0.004(8)
C(6) 0.026(10) 0.013(8) 0.05(1) -0.007(7) 0.001(8) 0.002(8)
C(7) 0.037(10) 0.014(9) 0.027(9) 0.007(7) -0.005(8) 0.000(7)
C(8) 0.024(9) 0.013(8) 0.032(9) -0.005(7) 0.005(7) -0.005(7)
C(9) 0.030(9) 0.022(9) 0.022(9) 0.014(8) -0.001(7) 0.003(7)
C(10) 0.013(8) 0.018(8) 0.035(10) 0.004(7) -0.004(7) 0.008(7)
C(11) 0.06(1) 0.03(1) 0.03(1) -0.001(10) -0.015(9) 0.003(8)
C(12) 0.07(2) 0.07(2) 0.03(1) 0.01(1) 0.00(1) 0.00(1)
C(13) 0.08(2) 0.06(1) 0.04(1) 0.02(1) 0.03(1) 0.03(1)
C(14) 0.08(2) 0.07(2) 0.03(1) 0.00(1) 0.01(1) 0.02(1)
C(15) 0.06(1) 0.05(1) 0.023(9) -0.03(1) -0.002(9) 0.009(9)

loop_
_atom_site_label
_atom_site_fract_x
_atom_site_fract_y
_atom_site_fract_z
_atom_site_U_iso_or_equiv
_atom_site_thermal_displace_type
_atom_site_calc_flag
_atom_site_calc_attached_atom
Os(1) -0.01998(3) 0.40345(7) 0.60432(2) 0.0160(2) Uij ? ?
Os(2) 0.13863(4) 0.44716(6) 0.59232(2) 0.0167(2) Uij ? ?
Os(3) 0.11692(4) 0.13642(6) 0.57485(2) 0.0163(2) Uij ? ?
S 0.0273(2) 0.3305(4) 0.5358(1) 0.0166(10) Uij ? ?
O(1) -0.1429(7) 0.637(1) 0.5523(4) 0.034(3) Uij ? ?
O(2) -0.0333(9) 0.548(2) 0.6982(5) 0.064(5) Uij ? ?
O(3) -0.1570(8) 0.176(1) 0.6049(4) 0.046(4) Uij ? ?
O(4) 0.1342(8) 0.718(1) 0.6586(4) 0.045(4) Uij ? ?
O(5) 0.1780(7) 0.669(1) 0.5189(4) 0.040(4) Uij ? ?
O(6) 0.3180(6) 0.352(1) 0.6314(5) 0.040(4) Uij ? ?
O(7) 0.1769(8) 0.038(1) 0.4862(4) 0.041(4) Uij ? ?
O(8) 0.2644(7) -0.021(1) 0.6377(4) 0.041(4) Uij ? ?
O(9) -0.0005(7) -0.135(1) 0.5719(4) 0.038(4) Uij ? ?
N 0.0841(7) 0.272(1) 0.6277(4) 0.019(3) Uij ? ?
C(1) -0.0948(9) 0.550(2) 0.5726(5) 0.023(4) Uij ? ?
C(2) -0.0266(10) 0.494(2) 0.6636(7) 0.036(5) Uij ? ?
C(3) -0.1041(9) 0.265(2) 0.6059(5) 0.022(4) Uij ? ?
C(4) 0.135(1) 0.618(2) 0.6351(5) 0.031(5) Uij ? ?
C(5) 0.163(1) 0.586(2) 0.5459(6) 0.031(5) Uij ? ?
C(6) 0.2510(10) 0.386(2) 0.6156(6) 0.030(5) Uij ? ?
C(7) 0.153(1) 0.074(2) 0.5188(6) 0.028(5) Uij ? ?
C(8) 0.2074(9) 0.039(2) 0.6143(5) 0.023(4) Uij ? ?
C(9) 0.0447(10) -0.035(2) 0.5734(5) 0.026(5) Uij ? ?
C(10) 0.1098(9) 0.225(2) 0.6768(6) 0.024(4) Uij ? ?
C(11) 0.163(1) 0.313(2) 0.7104(6) 0.044(6) Uij ? ?
C(12) 0.184(1) 0.263(3) 0.7577(7) 0.058(7) Uij ? ?
C(13) 0.155(1) 0.133(3) 0.7712(7) 0.057(7) Uij ? ?
C(14) 0.104(1) 0.042(3) 0.7384(7) 0.060(7) Uij ? ?
C(15) 0.081(1) 0.089(2) 0.6919(6) 0.047(6) Uij ? ?
H(1) 0.1856 0.4060 0.7015 0.0530 Uij ? ?
H(2) 0.2195 0.3243 0.7802 0.0692 Uij ? ?
H(3) 0.1699 0.1019 0.8033 0.0678 Uij ? ?
H(4) 0.0845 -0.0540 0.7477 0.0731 Uij ? ?
H(5) 0.0441 0.0274 0.6700 0.0563 Uij ? ?

loop_
_atom_type_symbol
_atom_type_oxidation_number
_atom_type_number_in_cell
_atom_type_scat_dispersion_real
_atom_type_scat_dispersion_imag
_atom_type_scat_source
S 0 8 0.125 0.123 'International Tables'
N 0 8 0.006 0.003 'International Tables'
H 0 40 0.000 0.000 'International Tables'
C 0 120 0.003 0.002 'International Tables'
Os 0 24 -1.216 7.603 'International Tables'
O 0 72 0.011 0.006 'International Tables'

loop_
_geom_angle_atom_site_label_1
_geom_angle_atom_site_label_2
_geom_angle_atom_site_label_3
_geom_angle
_geom_angle_site_symmetry_1
_geom_angle_site_symmetry_2
_geom_angle_site_symmetry_3
_geom_angle_publ_flag
Os(2) Os(1) S 55.78(9) ? ? ? yes
Os(2) Os(1) N 50.2(3) ? ? ? yes
Os(2) Os(1) C(1) 113.4(5) ? ? ? yes
Os(2) Os(1) C(2) 107.1(5) ? ? ? yes
Os(2) Os(1) C(3) 147.0(4) ? ? ? yes
S Os(1) N 74.2(4) ? ? ? yes
S Os(1) C(1) 94.1(5) ? ? ? yes
S Os(1) C(2) 162.6(5) ? ? ? yes
S Os(1) C(3) 103.3(5) ? ? ? yes
N Os(1) C(1) 163.3(6) ? ? ? yes
N Os(1) C(2) 97.6(6) ? ? ? yes
N Os(1) C(3) 102.5(5) ? ? ? yes
C(1) Os(1) C(2) 90.4(7) ? ? ? yes
C(1) Os(1) C(3) 91.6(6) ? ? ? yes
C(2) Os(1) C(3) 93.4(7) ? ? ? yes
Os(1) Os(2) Os(3) 78.26(2) ? ? ? yes
Os(1) Os(2) S 54.10(9) ? ? ? yes
Os(1) Os(2) N 47.8(3) ? ? ? yes
Os(1) Os(2) C(4) 82.3(5) ? ? ? yes
Os(1) Os(2) C(5) 121.6(5) ? ? ? yes
Os(1) Os(2) C(6) 143.3(5) ? ? ? yes
Os(3) Os(2) S 54.12(8) ? ? ? yes
Os(3) Os(2) N 48.8(3) ? ? ? yes
Os(3) Os(2) C(4) 147.6(4) ? ? ? yes
Os(3) Os(2) C(5) 121.8(5) ? ? ? yes
Os(3) Os(2) C(6) 82.9(4) ? ? ? yes
S Os(2) N 71.9(3) ? ? ? yes
S Os(2) C(4) 129.1(5) ? ? ? yes
S Os(2) C(5) 91.8(5) ? ? ? yes
S Os(2) C(6) 132.1(5) ? ? ? yes
N Os(2) C(4) 99.3(6) ? ? ? yes
N Os(2) C(5) 163.6(6) ? ? ? yes
N Os(2) C(6) 96.6(6) ? ? ? yes
C(4) Os(2) C(5) 90.4(7) ? ? ? yes
C(4) Os(2) C(6) 98.3(7) ? ? ? yes
C(5) Os(2) C(6) 95.1(7) ? ? ? yes
Os(2) Os(3) S 55.77(9) ? ? ? yes
Os(2) Os(3) N 50.0(3) ? ? ? yes
Os(2) Os(3) C(7) 112.4(5) ? ? ? yes
Os(2) Os(3) C(8) 105.7(4) ? ? ? yes
Os(2) Os(3) C(9) 145.7(5) ? ? ? yes
S Os(3) N 73.5(3) ? ? ? yes
S Os(3) C(7) 94.0(4) ? ? ? yes
S Os(3) C(8) 161.4(4) ? ? ? yes
S Os(3) C(9) 102.4(4) ? ? ? yes
N Os(3) C(7) 162.1(5) ? ? ? yes
N Os(3) C(8) 96.0(6) ? ? ? yes
N Os(3) C(9) 101.3(6) ? ? ? yes
C(7) Os(3) C(8) 92.2(6) ? ? ? yes
C(7) Os(3) C(9) 93.8(7) ? ? ? yes
C(8) Os(3) C(9) 94.7(6) ? ? ? yes
Os(1) S Os(2) 70.1(1) ? ? ? yes
Os(1) S Os(3) 94.2(1) ? ? ? yes
Os(2) S Os(3) 70.1(1) ? ? ? yes
Os(1) N Os(2) 82.0(4) ? ? ? yes
Os(1) N Os(3) 113.5(6) ? ? ? yes
Os(1) N C(10) 122.1(9) ? ? ? yes
Os(2) N Os(3) 81.2(4) ? ? ? yes
Os(2) N C(10) 127.0(9) ? ? ? yes
Os(3) N C(10) 119.3(9) ? ? ? yes
Os(1) C(1) O(1) 177(1) ? ? ? yes
Os(1) C(2) O(2) 177(1) ? ? ? yes
Os(1) C(3) O(3) 177(1) ? ? ? yes
Os(2) C(4) O(4) 177(1) ? ? ? yes
Os(2) C(5) O(5) 179(1) ? ? ? yes
Os(2) C(6) O(6) 177(1) ? ? ? yes
Os(3) C(7) O(7) 177(1) ? ? ? yes
Os(3) C(8) O(8) 178(1) ? ? ? yes
Os(3) C(9) O(9) 178(1) ? ? ? yes
N C(10) C(11) 122(1) ? ? ? yes
N C(10) C(15) 119(1) ? ? ? yes
C(11) C(10) C(15) 117(1) ? ? ? yes
C(10) C(11) C(12) 120(1) ? ? ? yes
C(11) C(12) C(13) 121(2) ? ? ? yes
C(12) C(13) C(14) 119(1) ? ? ? yes
C(13) C(14) C(15) 120(1) ? ? ? yes
C(10) C(15) C(14) 121(1) ? ? ? yes

loop_
_geom_bond_atom_site_label_1
_geom_bond_atom_site_label_2
_geom_bond_distance
_geom_bond_site_symmetry_1
_geom_bond_site_symmetry_2
_geom_bond_publ_flag
Os(1) Os(2) 2.754(1) ? ? yes
Os(1) S 2.372(4) ? ? yes
Os(1) N 2.06(1) ? ? yes
Os(1) C(1) 1.88(2) ? ? yes
Os(1) C(2) 1.91(2) ? ? yes
Os(1) C(3) 1.85(2) ? ? yes
Os(2) Os(3) 2.7538(8) ? ? yes
Os(2) S 2.421(4) ? ? yes
Os(2) N 2.14(1) ? ? yes
Os(2) C(4) 1.94(2) ? ? yes
Os(2) C(5) 1.92(2) ? ? yes
Os(2) C(6) 1.92(2) ? ? yes
Os(3) S 2.373(4) ? ? yes
Os(3) N 2.10(1) ? ? yes
Os(3) C(7) 1.92(2) ? ? yes
Os(3) C(8) 1.89(2) ? ? yes
Os(3) C(9) 1.90(2) ? ? yes
O(1) C(1) 1.17(2) ? ? yes
O(2) C(2) 1.14(2) ? ? yes
O(3) C(3) 1.16(2) ? ? yes
O(4) C(4) 1.11(2) ? ? yes
O(5) C(5) 1.13(2) ? ? yes
O(6) C(6) 1.15(2) ? ? yes
O(7) C(7) 1.14(2) ? ? yes
O(8) C(8) 1.16(2) ? ? yes
O(9) C(9) 1.14(2) ? ? yes
N C(10) 1.46(2) ? ? yes
C(10) C(11) 1.40(2) ? ? yes
C(10) C(15) 1.38(2) ? ? yes
C(11) C(12) 1.41(2) ? ? yes
C(12) C(13) 1.31(3) ? ? yes
C(13) C(14) 1.39(3) ? ? yes
C(14) C(15) 1.39(2) ? ? yes
